data_1542484
loop_
_publ_author_name
'Nageshwari, M.'
'Kumaresan, S.'
'Caroline, M. Lydia'
'Mani, G.'
'Kumari, C. Rathika Thaya'
'Sudha, S.'
'Jayaprakash, P.'

_publ_section_title
;
 <small>L</small>-Methionine--succinic acid (2/1)
;
_journal_issue 1
_journal_name_full IUCrData
_journal_page_first x152459
_journal_paper_doi 10.1107/S2414314615024591
_journal_volume 1
_journal_year 2016
_chemical_formula_iupac '2C5 H11 N O2 S, C4 H6 O4'
_chemical_formula_moiety '2(C5 H11 N O2 S), C4 H6 O4'
_chemical_formula_sum 'C14 H28 N2 O8 S2'
_chemical_formula_weight 416.50
_chemical_name_systematic
;
<i>L</i>-Methionine--succinic acid (2/1)
;
_space_group_crystal_system triclinic
_space_group_IT_number 1
_space_group_name_Hall 'P 1'
_space_group_name_H-M_alt 'P 1'
_symmetry_space_group_name_Hall 'P 1'
_symmetry_space_group_name_H-M 'P 1'
_atom_sites_solution_hydrogens mixed
_atom_sites_solution_primary direct
_atom_sites_solution_secondary difmap
_audit_creation_method SHELXL-2014/7
_cell_angle_alpha 86.645(2)
_cell_angle_beta 83.338(3)
_cell_angle_gamma 68.908(5)
_cell_formula_units_Z 1
_cell_length_a 5.0283(4)
_cell_length_b 5.0580(4)
_cell_length_c 20.8394(18)
_cell_measurement_reflns_used 5997
_cell_measurement_temperature 293(2)
_cell_measurement_theta_max 28.30
_cell_measurement_theta_min 2.95
_cell_volume 491.08(7)
_computing_cell_refinement
;
APEX2 and SAINT (Bruker, 2004)
;
_computing_data_collection
;
APEX2 (Bruker, 2004)
;
_computing_data_reduction
;
SAINT and XPREP (Bruker, 2004)
;
_computing_molecular_graphics
;
ORTEP-3 for Windows (Farrugia, 2012) and Mercury (Macrae <i>et al.</i>,
2008)
;
_computing_publication_material
;
SHELXL2014 (Sheldrick, 2015)
;
_computing_structure_refinement
;
SHELXL2014 (Sheldrick, 2015)
;
_computing_structure_solution
;
SIR92 (Altomare <i>et al.</i>,  1994)
;
_diffrn_ambient_temperature 293(2)
_diffrn_measured_fraction_theta_full 0.983
_diffrn_measured_fraction_theta_max 0.981
_diffrn_measurement_device_type 'Bruker Kappa APEXII CCD'
_diffrn_measurement_method '\w and \f scan'
_diffrn_radiation_monochromator graphite
_diffrn_radiation_source 'fine-focus sealed tube'
_diffrn_radiation_type MoK\a
_diffrn_radiation_wavelength 0.71073
_diffrn_reflns_av_R_equivalents 0.0350
_diffrn_reflns_limit_h_max 6
_diffrn_reflns_limit_h_min -6
_diffrn_reflns_limit_k_max 5
_diffrn_reflns_limit_k_min -6
_diffrn_reflns_limit_l_max 25
_diffrn_reflns_limit_l_min -25
_diffrn_reflns_number 8433
_diffrn_reflns_theta_full 25.242
_diffrn_reflns_theta_max 25.999
_diffrn_reflns_theta_min 2.953
_exptl_absorpt_coefficient_mu 0.314
_exptl_absorpt_correction_T_max 0.956
_exptl_absorpt_correction_T_min 0.873
_exptl_absorpt_correction_type multi-scan
_exptl_absorpt_process_details
;
(SADABS; Bruker, 2004)
;
_exptl_crystal_colour colourless
_exptl_crystal_density_diffrn 1.408
_exptl_crystal_description block
_exptl_crystal_F_000 222
_exptl_crystal_size_max 0.350
_exptl_crystal_size_mid 0.300
_exptl_crystal_size_min 0.250
_refine_diff_density_max 0.561
_refine_diff_density_min -0.380
_refine_ls_abs_structure_details
;
Flack <i>x</i> determined using 1325 quotients
[(<i>I</i>^+^)-(<i>I</i>^-^)]/[(<i>I</i>^+^)+(<i>I</i>^-^)]
(Parsons <i>et al.</i>,  2013)
;
_refine_ls_abs_structure_Flack 0.06(4)
_refine_ls_extinction_method none
_refine_ls_goodness_of_fit_ref 1.114
_refine_ls_hydrogen_treatment constr
_refine_ls_matrix_type full
_refine_ls_number_parameters 244
_refine_ls_number_reflns 3428
_refine_ls_number_restraints 9
_refine_ls_restrained_S_all 1.112
_refine_ls_R_factor_all 0.0660
_refine_ls_R_factor_gt 0.0634
_refine_ls_shift/su_max 0.001
_refine_ls_shift/su_mean 0.000
_refine_ls_structure_factor_coef Fsqd
_refine_ls_weighting_details 'w=1/[\s^2^(Fo^2^)+(0.0480P)^2^+1.4388P] where P=(Fo^2^+2Fc^2^)/3'
_refine_ls_weighting_scheme calc
_refine_ls_wR_factor_gt 0.1697
_refine_ls_wR_factor_ref 0.1711
_reflns_number_gt 3251
_reflns_number_total 3428
_reflns_threshold_expression 'I > 2\s(I)'
_cod_data_source_file su4005sup1.cif
_cod_data_source_block I
_cod_depositor_comments 'Adding full bibliography for 1542484.cif.'
_cod_database_code 1542484
_cod_database_fobs_code 1542484
_shelx_space_group_comment
;
The symmetry employed for this shelxl refinement is uniquely defined
by the following loop, which should always be used as a source of
symmetry information in preference to the above space-group names.
They are only intended as comments.
;
_shelx_estimated_absorpt_t_min 0.898
_shelx_estimated_absorpt_t_max 0.926

loop_
_space_group_symop_operation_xyz
'x, y, z'

loop_
_atom_site_type_symbol
_atom_site_label
_atom_site_fract_x
_atom_site_fract_y
_atom_site_fract_z
_atom_site_U_iso_or_equiv
_atom_site_adp_type
_atom_site_calc_flag
_atom_site_occupancy
C C1 -0.0929(15) -0.3017(17) 1.2684(3) 0.0267(16) Uani d 1
C C2 0.0926(16) -0.1994(15) 1.2208(4) 0.0278(16) Uani d 1
H H2A 0.1576 -0.0710 1.2419 0.033 Uiso calc 1
H H2B -0.0187 -0.0941 1.1866 0.033 Uiso calc 1
C C3 0.3501(15) -0.4389(17) 1.1917(4) 0.0294(17) Uani d 1
H H3A 0.4878 -0.3610 1.1701 0.035 Uiso calc 1
H H3B 0.4404 -0.5647 1.2262 0.035 Uiso calc 1
C C4 0.2765(16) -0.6065(15) 1.1445(3) 0.0256(15) Uani d 1
C C5 0.2712(15) -0.2155(15) 0.9996(3) 0.0238(15) Uani d 1
C C6 -0.0208(14) -0.0051(14) 0.9834(4) 0.0239(15) Uani d 1
H H6 -0.1672 -0.0747 1.0051 0.029 Uiso calc 1
C C7 -0.0529(17) 0.0129(17) 0.9119(4) 0.0340(18) Uani d 1
H H7A -0.0575 -0.1664 0.8990 0.041 Uiso calc 1
H H7B -0.2363 0.1576 0.9048 0.041 Uiso calc 1
C C8 0.177(2) 0.079(2) 0.8687(4) 0.050(2) Uani d 1
H H8A 0.3612 -0.0645 0.8758 0.060 Uiso calc 1
H H8B 0.1809 0.2597 0.8811 0.060 Uiso calc 1
C C9 -0.165(3) 0.420(3) 0.7771(6) 0.082(4) Uani d 1
H H9A -0.2084 0.4513 0.7330 0.122 Uiso calc 1
H H9B -0.3287 0.4079 0.8041 0.122 Uiso calc 1
H H9C -0.1182 0.5748 0.7906 0.122 Uiso calc 1
C C10 0.2140(15) 0.6224(16) 0.4123(4) 0.0259(16) Uani d 1
C C11 0.4113(15) 0.3242(15) 0.4278(4) 0.0254(15) Uani d 1
H H11 0.3531 0.1939 0.4047 0.030 Uiso calc 1
C C12 0.3860(17) 0.2466(18) 0.4989(4) 0.0353(18) Uani d 1
H H12A 0.1932 0.2486 0.5112 0.042 Uiso calc 1
H H12B 0.5166 0.0540 0.5049 0.042 Uiso calc 1
C C13 0.447(2) 0.433(2) 0.5437(4) 0.045(2) Uani d 1
H H13A 0.3217 0.6271 0.5365 0.054 Uiso calc 1
H H13B 0.6424 0.4248 0.5327 0.054 Uiso calc 1
C C14 0.709(3) 0.027(3) 0.6336(7) 0.072(4) Uani d 1
H H14A 0.7119 -0.0447 0.6773 0.108 Uiso calc 1
H H14B 0.6967 -0.1123 0.6057 0.108 Uiso calc 1
H H14C 0.8805 0.0655 0.6206 0.108 Uiso calc 1
N N1 -0.0777(13) 0.2796(12) 1.0094(3) 0.0280(14) Uani d 1
N N2 0.7110(12) 0.2804(13) 0.4033(3) 0.0263(13) Uani d 1
H H2C 0.7204 0.3274 0.3615 0.039 Uiso calc 1
H H2D 0.7744 0.3884 0.4250 0.039 Uiso calc 1
H H2E 0.8190 0.0991 0.4086 0.039 Uiso calc 1
O O1 0.4981(11) -0.8243(12) 1.1218(3) 0.0378(14) Uani d 1
H H1 0.4469 -0.9096 1.0963 0.057 Uiso calc 1
O O2 0.0410(11) -0.5487(13) 1.1270(3) 0.0389(14) Uani d 1
O O3 -0.0496(12) -0.5422(12) 1.2855(3) 0.0370(13) Uani d 1
O O4 -0.3294(11) -0.0864(11) 1.2910(3) 0.0364(13) Uani d 1
H H4 -0.4281 -0.1485 1.3172 0.055 Uiso calc 1
O O5 0.4115(11) -0.1349(11) 1.0347(3) 0.0343(13) Uani d 1
O O6 0.3459(11) -0.4561(11) 0.9767(3) 0.0338(12) Uani d 1
O O7 0.3106(11) 0.7815(11) 0.3784(3) 0.0332(13) Uani d 1
O O8 -0.0432(11) 0.6879(11) 0.4360(3) 0.0338(12) Uani d 1
S S1 0.1337(7) 0.0957(6) 0.78374(14) 0.0737(10) Uani d 1
S S2 0.4020(6) 0.3478(6) 0.62834(14) 0.0685(9) Uani d 1
H H1C -0.08(2) 0.28(2) 1.0528(13) 0.082 Uiso d 1
H H1A -0.245(11) 0.40(2) 0.997(4) 0.082 Uiso d 1
H H1B 0.065(15) 0.34(2) 0.992(4) 0.082 Uiso d 1

loop_
_atom_site_aniso_label
_atom_site_aniso_U_11
_atom_site_aniso_U_22
_atom_site_aniso_U_33
_atom_site_aniso_U_12
_atom_site_aniso_U_13
_atom_site_aniso_U_23
C1 0.019(4) 0.031(5) 0.030(4) -0.009(3) -0.005(3) -0.004(3)
C2 0.027(4) 0.019(4) 0.037(4) -0.008(3) -0.003(3) -0.001(3)
C3 0.020(4) 0.040(5) 0.034(4) -0.017(4) -0.001(3) -0.001(3)
C4 0.023(4) 0.022(4) 0.032(4) -0.008(3) 0.000(3) -0.001(3)
C5 0.021(4) 0.017(4) 0.033(4) -0.006(3) -0.003(3) 0.003(3)
C6 0.015(3) 0.016(4) 0.041(4) -0.007(3) 0.000(3) -0.003(3)
C7 0.028(4) 0.023(4) 0.052(5) -0.008(3) -0.015(3) -0.004(3)
C8 0.051(6) 0.051(6) 0.041(5) -0.009(5) -0.006(4) -0.001(4)
C9 0.109(12) 0.081(10) 0.056(8) -0.032(9) -0.031(7) 0.019(6)
C10 0.015(3) 0.033(4) 0.032(4) -0.009(3) -0.004(3) -0.007(3)
C11 0.015(3) 0.018(4) 0.045(4) -0.007(3) -0.002(3) -0.005(3)
C12 0.022(4) 0.025(4) 0.054(5) -0.005(3) -0.001(3) 0.005(3)
C13 0.055(6) 0.038(5) 0.040(5) -0.014(5) -0.003(4) 0.000(4)
C14 0.065(8) 0.049(7) 0.090(9) -0.001(6) -0.031(7) 0.022(6)
N1 0.025(3) 0.010(3) 0.045(4) 0.000(3) -0.007(3) -0.005(2)
N2 0.017(3) 0.017(3) 0.041(3) -0.001(3) -0.002(2) 0.001(3)
O1 0.023(3) 0.031(3) 0.058(4) -0.006(3) -0.004(2) -0.015(3)
O2 0.020(3) 0.045(4) 0.050(3) -0.007(3) -0.005(2) -0.015(3)
O3 0.034(3) 0.022(3) 0.050(3) -0.009(3) 0.008(3) -0.001(2)
O4 0.026(3) 0.022(3) 0.055(4) -0.005(3) 0.007(2) -0.002(2)
O5 0.024(3) 0.020(3) 0.059(3) -0.005(2) -0.014(2) -0.005(2)
O6 0.024(3) 0.017(3) 0.055(3) 0.001(2) -0.008(2) -0.006(2)
O7 0.022(3) 0.016(3) 0.058(3) -0.004(2) 0.000(2) 0.005(2)
O8 0.016(3) 0.028(3) 0.053(3) -0.003(2) -0.001(2) 0.003(2)
S1 0.098(2) 0.075(2) 0.0378(14) -0.0181(19) -0.0056(14) -0.0013(12)
S2 0.075(2) 0.080(2) 0.0399(14) -0.0173(17) -0.0014(12) 0.0058(13)

loop_
_atom_type_symbol
_atom_type_description
_atom_type_scat_dispersion_real
_atom_type_scat_dispersion_imag
_atom_type_scat_source
C C 0.0033 0.0016 'International Tables Vol C Tables 4.2.6.8 and 6.1.1.4'
H H 0.0000 0.0000 'International Tables Vol C Tables 4.2.6.8 and 6.1.1.4'
N N 0.0061 0.0033 'International Tables Vol C Tables 4.2.6.8 and 6.1.1.4'
O O 0.0106 0.0060 'International Tables Vol C Tables 4.2.6.8 and 6.1.1.4'
S S 0.1246 0.1234 'International Tables Vol C Tables 4.2.6.8 and 6.1.1.4'

loop_
_geom_angle_atom_site_label_1
_geom_angle_atom_site_label_2
_geom_angle_atom_site_label_3
_geom_angle
O3 C1 O4 122.1(7)
O3 C1 C2 126.5(7)
O4 C1 C2 111.4(7)
C1 C2 C3 112.4(6)
C1 C2 H2A 109.1
C3 C2 H2A 109.1
C1 C2 H2B 109.1
C3 C2 H2B 109.1
H2A C2 H2B 107.9
C4 C3 C2 113.2(6)
C4 C3 H3A 108.9
C2 C3 H3A 108.9
C4 C3 H3B 108.9
C2 C3 H3B 108.9
H3A C3 H3B 107.8
O2 C4 O1 122.2(7)
O2 C4 C3 124.6(7)
O1 C4 C3 113.2(6)
O6 C5 O5 125.6(7)
O6 C5 C6 116.1(6)
O5 C5 C6 118.3(6)
N1 C6 C7 111.0(6)
N1 C6 C5 111.2(6)
C7 C6 C5 112.6(6)
N1 C6 H6 107.2
C7 C6 H6 107.2
C5 C6 H6 107.2
C8 C7 C6 115.7(6)
C8 C7 H7A 108.4
C6 C7 H7A 108.4
C8 C7 H7B 108.4
C6 C7 H7B 108.4
H7A C7 H7B 107.4
C7 C8 S1 114.5(7)
C7 C8 H8A 108.6
S1 C8 H8A 108.6
C7 C8 H8B 108.6
S1 C8 H8B 108.6
H8A C8 H8B 107.6
S1 C9 H9A 109.5
S1 C9 H9B 109.5
H9A C9 H9B 109.5
S1 C9 H9C 109.5
H9A C9 H9C 109.5
H9B C9 H9C 109.5
O7 C10 O8 124.7(7)
O7 C10 C11 119.5(6)
O8 C10 C11 115.8(6)
N2 C11 C12 111.2(6)
N2 C11 C10 111.1(6)
C12 C11 C10 113.1(6)
N2 C11 H11 107.1
C12 C11 H11 107.1
C10 C11 H11 107.1
C13 C12 C11 115.9(7)
C13 C12 H12A 108.3
C11 C12 H12A 108.3
C13 C12 H12B 108.3
C11 C12 H12B 108.3
H12A C12 H12B 107.4
C12 C13 S2 115.5(6)
C12 C13 H13A 108.4
S2 C13 H13A 108.4
C12 C13 H13B 108.4
S2 C13 H13B 108.4
H13A C13 H13B 107.5
S2 C14 H14A 109.5
S2 C14 H14B 109.5
H14A C14 H14B 109.5
S2 C14 H14C 109.5
H14A C14 H14C 109.5
H14B C14 H14C 109.5
C6 N1 H1C 112(7)
C6 N1 H1A 109(8)
H1C N1 H1A 109(4)
C6 N1 H1B 107(7)
H1C N1 H1B 110(4)
H1A N1 H1B 110(4)
C11 N2 H2C 109.5
C11 N2 H2D 109.5
H2C N2 H2D 109.5
C11 N2 H2E 109.5
H2C N2 H2E 109.5
H2D N2 H2E 109.5
C4 O1 H1 109.5
C1 O4 H4 109.5
C9 S1 C8 102.1(5)
C13 S2 C14 100.4(6)

loop_
_geom_bond_atom_site_label_1
_geom_bond_atom_site_label_2
_geom_bond_distance
C1 O3 1.196(9)
C1 O4 1.349(9)
C1 C2 1.480(10)
C2 C3 1.512(10)
C2 H2A 0.9700
C2 H2B 0.9700
C3 C4 1.494(10)
C3 H3A 0.9700
C3 H3B 0.9700
C4 O2 1.208(9)
C4 O1 1.317(9)
C5 O6 1.244(9)
C5 O5 1.248(9)
C5 C6 1.533(10)
C6 N1 1.486(9)
C6 C7 1.511(11)
C6 H6 0.9800
C7 C8 1.505(13)
C7 H7A 0.9700
C7 H7B 0.9700
C8 S1 1.802(9)
C8 H8A 0.9700
C8 H8B 0.9700
C9 S1 1.793(15)
C9 H9A 0.9600
C9 H9B 0.9600
C9 H9C 0.9600
C10 O7 1.232(9)
C10 O8 1.260(9)
C10 C11 1.518(10)
C11 N2 1.475(9)
C11 C12 1.513(11)
C11 H11 0.9800
C12 C13 1.496(13)
C12 H12A 0.9700
C12 H12B 0.9700
C13 S2 1.798(9)
C13 H13A 0.9700
C13 H13B 0.9700
C14 S2 1.801(12)
C14 H14A 0.9600
C14 H14B 0.9600
C14 H14C 0.9600
N1 H1C 0.90(3)
N1 H1A 0.90(3)
N1 H1B 0.90(3)
N2 H2C 0.8900
N2 H2D 0.8900
N2 H2E 0.8900
O1 H1 0.8200
O4 H4 0.8200

loop_
_geom_hbond_atom_site_label_D
_geom_hbond_atom_site_label_H
_geom_hbond_atom_site_label_A
_geom_hbond_site_symmetry_A
_geom_hbond_distance_DH
_geom_hbond_distance_HA
_geom_hbond_distance_DA
_geom_hbond_angle_DHA
O1 H1 O5 1_545 0.82 1.83 2.639(7) 168
O4 H4 O7 1_446 0.82 1.84 2.647(7) 169
N1 H1C O1 1_465 0.90(3) 2.59(8) 3.133(9) 120(7)
N1 H1C O2 1_565 0.90(3) 2.09(7) 2.842(8) 140(9)
N1 H1A O5 1_465 0.90(3) 2.47(8) 3.168(8) 135(9)
N1 H1A O6 1_465 0.90(3) 2.01(4) 2.866(8) 160(10)
N1 H1B O6 1_565 0.90(3) 2.03(5) 2.897(8) 161(10)
N2 H2C O3 1_664 0.89 2.07 2.849(8) 146
N2 H2D O8 1_655 0.89 2.07 2.904(8) 156
N2 H2E O7 1_645 0.89 2.45 3.169(8) 139
N2 H2E O8 1_645 0.89 2.01 2.875(8) 163
C6 H6 O5 1_455 0.98 2.26 3.206(9) 162
C11 H11 O7 1_545 0.98 2.28 3.210(9) 159
C12 H12B O8 1_645 0.97 2.65 3.415(10) 136

loop_
_geom_torsion_atom_site_label_1
_geom_torsion_atom_site_label_2
_geom_torsion_atom_site_label_3
_geom_torsion_atom_site_label_4
_geom_torsion
O3 C1 C2 C3 2.7(10)
O4 C1 C2 C3 -176.5(6)
C1 C2 C3 C4 73.3(8)
C2 C3 C4 O2 5.1(11)
C2 C3 C4 O1 -176.5(6)
O6 C5 C6 N1 -176.1(6)
O5 C5 C6 N1 4.8(9)
O6 C5 C6 C7 -50.7(9)
O5 C5 C6 C7 130.2(7)
N1 C6 C7 C8 70.9(9)
C5 C6 C7 C8 -54.5(9)
C6 C7 C8 S1 179.5(6)
O7 C10 C11 N2 5.8(9)
O8 C10 C11 N2 -174.4(6)
O7 C10 C11 C12 131.6(7)
O8 C10 C11 C12 -48.6(8)
N2 C11 C12 C13 67.3(9)
C10 C11 C12 C13 -58.5(9)
C11 C12 C13 S2 177.6(6)
C7 C8 S1 C9 71.9(9)
C12 C13 S2 C14 72.1(9)
